data_7201400
loop_
_publ_author_name
'Fu, Xiao-Fei'
'Yue, Yan-Feng'
'Guo, Rui'
'Li, Le-Le'
'Sun, Wei'
'Fang, Chen-Jie'
'Xu, Chun-Hu'
'Yan, Chun-Hua'

_publ_section_title
;
 An enhanced fluorescence in a tunable face-to-face \p&#x22EF;\p
 stacking assembly directed by the H-bonding
;
_journal_issue 11
_journal_name_full CrystEngComm
_journal_page_first 2268
_journal_paper_doi 10.1039/b910263a
_journal_volume 11
_journal_year 2009
_chemical_formula_sum 'C18 H17 N3 S'
_chemical_formula_weight 307.41
_chemical_name_systematic
;
?
;
_space_group_IT_number 14
_symmetry_cell_setting monoclinic
_symmetry_space_group_name_Hall '-P 2yn'
_symmetry_space_group_name_H-M 'P 1 21/n 1'
_atom_sites_solution_hydrogens geom
_atom_sites_solution_primary direct
_atom_sites_solution_secondary difmap
_audit_creation_method SHELXL-97
_cell_angle_alpha 90.00
_cell_angle_beta 103.42(3)
_cell_angle_gamma 90.00
_cell_formula_units_Z 8
_cell_length_a 20.622(4)
_cell_length_b 7.3581(15)
_cell_length_c 21.626(4)
_cell_measurement_reflns_used 21988
_cell_measurement_temperature 153(2)
_cell_measurement_theta_max 27.485
_cell_measurement_theta_min 3.395
_cell_volume 3191.9(11)
_computing_cell_refinement 'HKL Scalepack (Otwinowski & Minor, 1997)'
_computing_data_collection 'KappaCCD (Nonius B. V., 1998)'
_computing_data_reduction 'HKL Denzo (Otwinowski & Minor, 1997) & maXus (Mackay et al., 1998)'
_computing_molecular_graphics 'Bruker SHELXTL V5.1 (Sheldrick, 1998)'
_computing_publication_material 'SHELXL-97 (Sheldrick, 1997)'
_computing_structure_refinement 'SHELXL-97 (Sheldrick, 1997)'
_computing_structure_solution 'SHELXS-97 (Sheldrick, 1990)'
_diffrn_ambient_temperature 293(2)
_diffrn_detector_area_resol_mean 0.77
_diffrn_measured_fraction_theta_full 0.997
_diffrn_measured_fraction_theta_max 0.997
_diffrn_measurement_device_type 'NONIUS KappaCCD Diffractometer'
_diffrn_measurement_method CCD
_diffrn_radiation_monochromator graphite
_diffrn_radiation_source 'fine-focus sealed tube'
_diffrn_radiation_type MoK\a
_diffrn_radiation_wavelength 0.71073
_diffrn_reflns_av_R_equivalents 0.0660
_diffrn_reflns_av_sigmaI/netI 0.0615
_diffrn_reflns_limit_h_max 26
_diffrn_reflns_limit_h_min -26
_diffrn_reflns_limit_k_max 9
_diffrn_reflns_limit_k_min -9
_diffrn_reflns_limit_l_max 28
_diffrn_reflns_limit_l_min -28
_diffrn_reflns_number 48641
_diffrn_reflns_theta_full 27.51
_diffrn_reflns_theta_max 27.51
_diffrn_reflns_theta_min 3.40
_exptl_absorpt_coefficient_mu 0.203
_exptl_absorpt_correction_T_max 0.979
_exptl_absorpt_correction_T_min 0.891
_exptl_absorpt_correction_type multi-scan
_exptl_absorpt_process_details
;
multi-scan from symmetry-related measurements
Sortav (Blessing 1995)
;
_exptl_crystal_colour orange
_exptl_crystal_density_diffrn 1.279
_exptl_crystal_density_method 'not measured'
_exptl_crystal_description rod-like
_exptl_crystal_F_000 1296
_exptl_crystal_size_max 0.3
_exptl_crystal_size_mid 0.2
_exptl_crystal_size_min 0.13
_refine_diff_density_max 0.214
_refine_diff_density_min -0.259
_refine_diff_density_rms 0.032
_refine_ls_extinction_method none
_refine_ls_goodness_of_fit_ref 0.905
_refine_ls_hydrogen_treatment mixed
_refine_ls_matrix_type full
_refine_ls_number_parameters 524
_refine_ls_number_reflns 7322
_refine_ls_number_restraints 0
_refine_ls_restrained_S_all 0.905
_refine_ls_R_factor_all 0.1081
_refine_ls_R_factor_gt 0.0394
_refine_ls_shift/su_max 0.001
_refine_ls_shift/su_mean 0.000
_refine_ls_structure_factor_coef Fsqd
_refine_ls_weighting_details 'calc w=1/[\s^2^(Fo^2^)+(0.0521P)^2^+0.0000P] where P=(Fo^2^+2Fc^2^)/3'
_refine_ls_weighting_scheme calc
_refine_ls_wR_factor_gt 0.0856
_refine_ls_wR_factor_ref 0.1016
_reflns_number_gt 3675
_reflns_number_total 7322
_reflns_threshold_expression >2sigma(I)
_cod_data_source_file b910263a.txt
_cod_data_source_block 1
_cod_original_cell_volume 3191.8(11)
_cod_original_sg_symbol_H-M P2(1)/n
_cod_database_code 7201400

loop_
_symmetry_equiv_pos_as_xyz
'x, y, z'
'-x+1/2, y+1/2, -z+1/2'
'-x, -y, -z'
'x-1/2, -y-1/2, z-1/2'

loop_
_atom_site_label
_atom_site_type_symbol
_atom_site_fract_x
_atom_site_fract_y
_atom_site_fract_z
_atom_site_U_iso_or_equiv
_atom_site_adp_type
_atom_site_occupancy
_atom_site_symmetry_multiplicity
_atom_site_calc_flag
_atom_site_refinement_flags
_atom_site_disorder_assembly
_atom_site_disorder_group
C1 C 0.61793(13) 0.7258(4) 0.00862(11) 0.0810(6) Uani 1 1 d . . .
H1A H 0.6547(10) 0.809(3) 0.0310(9) 0.096(7) Uiso 1 1 d . . .
H1B H 0.6394(10) 0.596(3) 0.0061(9) 0.124(8) Uiso 1 1 d . . .
H1C H 0.5994(10) 0.769(3) -0.0349(10) 0.107(7) Uiso 1 1 d . . .
C2 C 0.56421(10) 0.7229(3) 0.04488(9) 0.0696(5) Uani 1 1 d . . .
H2A H 0.5431(8) 0.841(2) 0.0471(7) 0.074(6) Uiso 1 1 d . . .
H2B H 0.5299(8) 0.637(2) 0.0254(7) 0.066(5) Uiso 1 1 d . . .
C3 C 0.55646(8) 0.6050(2) 0.15009(8) 0.0526(4) Uani 1 1 d . . .
C4 C 0.68997(8) 0.5266(2) 0.27959(8) 0.0499(4) Uani 1 1 d . . .
H4 H 0.6666(7) 0.4593(19) 0.3066(7) 0.057(5) Uiso 1 1 d . . .
C5 C 0.76104(7) 0.55884(18) 0.30561(7) 0.0449(4) Uani 1 1 d . . .
C6 C 0.80772(8) 0.55703(19) 0.26675(7) 0.0469(4) Uani 1 1 d . . .
C7 C 0.79198(10) 0.5068(2) 0.20149(8) 0.0570(4) Uani 1 1 d . . .
H7 H 0.7474(8) 0.4722(19) 0.1822(7) 0.052(5) Uiso 1 1 d . . .
C8 C 0.83953(11) 0.5030(3) 0.16719(10) 0.0709(5) Uani 1 1 d . . .
H8 H 0.8266(8) 0.467(2) 0.1224(9) 0.077(6) Uiso 1 1 d . . .
C9 C 0.90580(12) 0.5522(3) 0.19495(12) 0.0794(6) Uani 1 1 d . . .
H9 H 0.9373(10) 0.554(2) 0.1699(9) 0.094(7) Uiso 1 1 d . . .
C10 C 0.92317(11) 0.6009(3) 0.25618(11) 0.0723(5) Uani 1 1 d . . .
H10 H 0.9667(9) 0.634(2) 0.2774(8) 0.085(6) Uiso 1 1 d . . .
C11 C 0.87589(8) 0.6041(2) 0.29470(8) 0.0533(4) Uani 1 1 d . . .
C12 C 0.89417(9) 0.6531(2) 0.35840(9) 0.0576(5) Uani 1 1 d . . .
H12 H 0.9394(8) 0.688(2) 0.3778(7) 0.070(5) Uiso 1 1 d . . .
C13 C 0.84962(8) 0.6525(2) 0.39720(8) 0.0512(4) Uani 1 1 d . . .
C14 C 0.86887(11) 0.7052(2) 0.46252(9) 0.0639(5) Uani 1 1 d . . .
H14 H 0.9120(9) 0.740(2) 0.4755(7) 0.069(5) Uiso 1 1 d . . .
C15 C 0.82562(12) 0.7044(3) 0.50009(10) 0.0731(6) Uani 1 1 d . . .
H15 H 0.8406(8) 0.737(2) 0.5434(8) 0.079(6) Uiso 1 1 d . . .
C16 C 0.75958(11) 0.6493(3) 0.47522(9) 0.0728(6) Uani 1 1 d . . .
H16 H 0.7297(9) 0.653(3) 0.5027(9) 0.098(7) Uiso 1 1 d . . .
C17 C 0.73815(10) 0.6010(2) 0.41351(9) 0.0618(5) Uani 1 1 d . . .
H17 H 0.6907(9) 0.566(2) 0.3955(8) 0.076(5) Uiso 1 1 d . . .
C18 C 0.78199(7) 0.5999(2) 0.37119(7) 0.0476(4) Uani 1 1 d . . .
C19 C 0.40364(11) 0.3140(3) 0.46884(9) 0.0820(6) Uani 1 1 d . . .
H19A H 0.3679 0.2337 0.4499 0.085(6) Uiso 1 1 calc R . .
H19B H 0.3866 0.4352 0.4699 0.117(8) Uiso 1 1 calc R . .
H19C H 0.4233 0.2746 0.5114 0.114(8) Uiso 1 1 calc R . .
C20 C 0.45543(11) 0.3121(4) 0.43024(9) 0.0729(6) Uani 1 1 d . . .
H20A H 0.4871(9) 0.402(2) 0.4450(8) 0.077(6) Uiso 1 1 d . . .
H20B H 0.4746(9) 0.190(3) 0.4305(8) 0.089(7) Uiso 1 1 d . . .
C21 C 0.45570(8) 0.4405(2) 0.32457(8) 0.0516(4) Uani 1 1 d . . .
C22 C 0.31284(8) 0.4910(2) 0.20278(8) 0.0499(4) Uani 1 1 d . . .
H22 H 0.3297(7) 0.5563(19) 0.1730(7) 0.054(5) Uiso 1 1 d . . .
C23 C 0.24099(7) 0.45780(18) 0.18777(7) 0.0436(4) Uani 1 1 d . . .
C24 C 0.20391(8) 0.46080(18) 0.23551(7) 0.0443(4) Uani 1 1 d . . .
C25 C 0.23099(10) 0.5075(2) 0.30017(8) 0.0538(4) Uani 1 1 d . . .
H25 H 0.2747(8) 0.5377(19) 0.3132(7) 0.050(5) Uiso 1 1 d . . .
C26 C 0.19320(10) 0.5097(2) 0.34369(9) 0.0646(5) Uani 1 1 d . . .
H26 H 0.2144(7) 0.5460(19) 0.3881(7) 0.060(5) Uiso 1 1 d . . .
C27 C 0.12459(11) 0.4653(3) 0.32607(10) 0.0708(6) Uani 1 1 d . . .
H27 H 0.0998(8) 0.469(2) 0.3576(8) 0.071(5) Uiso 1 1 d . . .
C28 C 0.09646(10) 0.4230(2) 0.26551(10) 0.0637(5) Uani 1 1 d . . .
H28 H 0.0509(9) 0.390(2) 0.2539(8) 0.077(6) Uiso 1 1 d . . .
C29 C 0.13406(8) 0.41981(19) 0.21826(8) 0.0491(4) Uani 1 1 d . . .
C30 C 0.10421(9) 0.3751(2) 0.15571(8) 0.0547(4) Uani 1 1 d . . .
H30 H 0.0582(8) 0.3416(18) 0.1455(7) 0.056(4) Uiso 1 1 d . . .
C31 C 0.13932(8) 0.3732(2) 0.10851(7) 0.0492(4) Uani 1 1 d . . .
C32 C 0.10793(11) 0.3261(2) 0.04457(9) 0.0642(5) Uani 1 1 d . . .
H32 H 0.0628(8) 0.297(2) 0.0384(7) 0.070(5) Uiso 1 1 d . . .
C33 C 0.14209(11) 0.3213(3) -0.00125(9) 0.0719(6) Uani 1 1 d . . .
H33 H 0.1210(8) 0.288(2) -0.0428(8) 0.079(6) Uiso 1 1 d . . .
C34 C 0.21035(11) 0.3659(3) 0.01344(9) 0.0690(5) Uani 1 1 d . . .
H34 H 0.2356(8) 0.358(2) -0.0192(8) 0.071(5) Uiso 1 1 d . . .
C35 C 0.24240(10) 0.4107(2) 0.07363(8) 0.0586(5) Uani 1 1 d . . .
H35 H 0.2892(8) 0.4366(19) 0.0824(7) 0.059(5) Uiso 1 1 d . . .
C36 C 0.20875(7) 0.41828(19) 0.12404(7) 0.0449(4) Uani 1 1 d . . .
N1 N 0.59151(8) 0.6678(2) 0.11061(7) 0.0623(4) Uani 1 1 d . . .
H1D H 0.6334(9) 0.685(2) 0.1272(8) 0.077(6) Uiso 1 1 d . . .
N2 N 0.59196(7) 0.5599(2) 0.20861(7) 0.0554(4) Uani 1 1 d . . .
H2D H 0.5737(8) 0.526(2) 0.2350(7) 0.046(5) Uiso 1 1 d . . .
N3 N 0.65950(6) 0.58716(16) 0.22519(6) 0.0520(3) Uani 1 1 d . . .
N4 N 0.42544(8) 0.3580(2) 0.36450(7) 0.0668(5) Uani 1 1 d . . .
H4D H 0.3864(8) 0.327(2) 0.3486(7) 0.058(5) Uiso 1 1 d . . .
N5 N 0.41705(7) 0.4707(2) 0.26581(7) 0.0558(4) Uani 1 1 d . . .
H5D H 0.4316(8) 0.524(2) 0.2385(8) 0.058(6) Uiso 1 1 d . . .
N6 N 0.35048(6) 0.43122(16) 0.25435(6) 0.0523(3) Uani 1 1 d . . .
S1 S 0.47373(2) 0.57202(8) 0.13050(2) 0.08052(19) Uani 1 1 d . . .
S2 S 0.53494(2) 0.51246(7) 0.34370(2) 0.07138(17) Uani 1 1 d . . .

loop_
_atom_site_aniso_label
_atom_site_aniso_U_11
_atom_site_aniso_U_22
_atom_site_aniso_U_33
_atom_site_aniso_U_23
_atom_site_aniso_U_13
_atom_site_aniso_U_12
C1 0.0916(18) 0.0822(17) 0.0708(15) -0.0055(13) 0.0221(14) -0.0127(15)
C2 0.0622(14) 0.0752(15) 0.0609(13) 0.0005(10) -0.0075(11) -0.0057(12)
C3 0.0411(10) 0.0580(10) 0.0525(10) -0.0111(8) -0.0017(9) 0.0050(8)
C4 0.0377(9) 0.0568(10) 0.0504(10) -0.0005(8) 0.0007(8) -0.0046(8)
C5 0.0377(9) 0.0443(9) 0.0487(9) 0.0018(7) 0.0019(7) -0.0012(7)
C6 0.0444(10) 0.0415(9) 0.0514(10) 0.0048(7) 0.0041(8) 0.0002(7)
C7 0.0560(12) 0.0561(11) 0.0570(11) 0.0013(8) 0.0092(10) 0.0015(9)
C8 0.0803(16) 0.0748(13) 0.0604(13) 0.0023(10) 0.0221(12) 0.0058(11)
C9 0.0679(16) 0.0932(15) 0.0865(17) 0.0095(12) 0.0371(14) 0.0045(12)
C10 0.0513(13) 0.0812(14) 0.0858(16) 0.0085(12) 0.0188(12) -0.0010(11)
C11 0.0418(10) 0.0519(10) 0.0652(12) 0.0095(8) 0.0104(9) -0.0009(8)
C12 0.0383(10) 0.0590(11) 0.0669(13) 0.0073(9) -0.0049(9) -0.0077(8)
C13 0.0422(10) 0.0489(9) 0.0549(10) 0.0028(8) -0.0042(8) -0.0016(8)
C14 0.0560(13) 0.0620(12) 0.0610(13) -0.0018(9) -0.0119(11) -0.0057(10)
C15 0.0852(17) 0.0769(14) 0.0495(12) -0.0045(10) 0.0001(12) 0.0070(12)
C16 0.0705(15) 0.0924(15) 0.0545(13) -0.0037(10) 0.0121(12) 0.0101(11)
C17 0.0493(12) 0.0758(13) 0.0574(12) 0.0003(9) 0.0064(10) 0.0043(10)
C18 0.0404(9) 0.0479(9) 0.0495(10) 0.0049(7) 0.0004(8) 0.0018(7)
C19 0.0937(16) 0.0816(16) 0.0692(14) -0.0090(11) 0.0160(13) -0.0150(13)
C20 0.0630(14) 0.0921(17) 0.0537(12) 0.0053(11) -0.0068(10) -0.0087(13)
C21 0.0404(10) 0.0590(10) 0.0501(10) -0.0084(8) -0.0003(8) 0.0050(8)
C22 0.0403(10) 0.0574(10) 0.0477(10) 0.0031(8) 0.0014(8) -0.0071(8)
C23 0.0379(9) 0.0407(9) 0.0466(9) 0.0050(7) -0.0017(7) -0.0028(7)
C24 0.0413(9) 0.0405(9) 0.0467(9) 0.0039(7) 0.0011(8) -0.0017(7)
C25 0.0514(12) 0.0549(11) 0.0509(11) -0.0038(8) 0.0035(9) -0.0038(9)
C26 0.0743(15) 0.0643(12) 0.0532(12) -0.0065(9) 0.0109(11) -0.0026(10)
C27 0.0758(16) 0.0774(13) 0.0664(14) -0.0011(10) 0.0311(13) 0.0026(11)
C28 0.0495(12) 0.0710(13) 0.0720(14) 0.0041(10) 0.0171(11) -0.0011(10)
C29 0.0422(10) 0.0468(9) 0.0563(10) 0.0060(8) 0.0069(8) -0.0008(7)
C30 0.0351(10) 0.0614(11) 0.0607(11) 0.0065(8) -0.0028(9) -0.0073(8)
C31 0.0439(10) 0.0474(9) 0.0486(10) 0.0052(7) -0.0051(8) -0.0039(7)
C32 0.0538(13) 0.0731(13) 0.0559(12) 0.0031(9) -0.0072(10) -0.0109(10)
C33 0.0755(15) 0.0822(14) 0.0474(12) -0.0042(10) -0.0077(11) -0.0050(11)
C34 0.0699(14) 0.0869(14) 0.0475(11) 0.0036(10) 0.0083(11) 0.0038(11)
C35 0.0502(12) 0.0704(12) 0.0514(11) 0.0077(9) 0.0038(9) -0.0013(9)
C36 0.0401(9) 0.0460(9) 0.0442(9) 0.0072(7) 0.0010(7) -0.0010(7)
N1 0.0426(10) 0.0792(11) 0.0569(10) 0.0043(8) -0.0052(8) -0.0056(8)
N2 0.0346(9) 0.0775(11) 0.0495(9) -0.0016(8) 0.0003(7) -0.0029(7)
N3 0.0360(8) 0.0565(8) 0.0566(9) -0.0021(7) -0.0033(7) -0.0024(6)
N4 0.0467(10) 0.0858(11) 0.0564(10) 0.0086(8) -0.0115(8) -0.0161(8)
N5 0.0369(9) 0.0755(10) 0.0503(9) 0.0045(8) 0.0004(7) -0.0062(7)
N6 0.0358(8) 0.0596(8) 0.0548(8) 0.0009(7) -0.0034(6) -0.0063(6)
S1 0.0362(3) 0.1371(5) 0.0618(3) -0.0071(3) -0.0019(2) 0.0043(3)
S2 0.0341(3) 0.1146(4) 0.0608(3) -0.0120(3) 0.0015(2) -0.0025(2)

loop_
_atom_type_symbol
_atom_type_description
_atom_type_scat_dispersion_real
_atom_type_scat_dispersion_imag
_atom_type_scat_source
C C 0.0033 0.0016 'International Tables Vol C Tables 4.2.6.8 and 6.1.1.4'
H H 0.0000 0.0000 'International Tables Vol C Tables 4.2.6.8 and 6.1.1.4'
N N 0.0061 0.0033 'International Tables Vol C Tables 4.2.6.8 and 6.1.1.4'
S S 0.1246 0.1234 'International Tables Vol C Tables 4.2.6.8 and 6.1.1.4'

loop_
_geom_angle_atom_site_label_1
_geom_angle_atom_site_label_2
_geom_angle_atom_site_label_3
_geom_angle
_geom_angle_site_symmetry_1
_geom_angle_site_symmetry_3
_geom_angle_publ_flag
C2 C1 H1A 108.8(10) . . ?
C2 C1 H1B 112.6(11) . . ?
H1A C1 H1B 107.1(16) . . ?
C2 C1 H1C 109.7(12) . . ?
H1A C1 H1C 110.2(16) . . ?
H1B C1 H1C 108.4(16) . . ?
N1 C2 C1 110.42(18) . . ?
N1 C2 H2A 105.9(10) . . ?
C1 C2 H2A 113.8(10) . . ?
N1 C2 H2B 108.7(9) . . ?
C1 C2 H2B 109.7(9) . . ?
H2A C2 H2B 108.2(14) . . ?
N1 C3 N2 115.64(15) . . ?
N1 C3 S1 124.29(14) . . ?
N2 C3 S1 120.02(14) . . ?
N3 C4 C5 122.14(16) . . ?
N3 C4 H4 121.6(9) . . ?
C5 C4 H4 116.3(9) . . ?
C18 C5 C6 120.30(14) . . ?
C18 C5 C4 117.75(14) . . ?
C6 C5 C4 121.90(14) . . ?
C5 C6 C7 124.13(15) . . ?
C5 C6 C11 118.74(14) . . ?
C7 C6 C11 117.11(16) . . ?
C8 C7 C6 121.29(19) . . ?
C8 C7 H7 120.0(9) . . ?
C6 C7 H7 118.6(9) . . ?
C7 C8 C9 120.9(2) . . ?
C7 C8 H8 118.7(10) . . ?
C9 C8 H8 120.3(10) . . ?
C10 C9 C8 120.1(2) . . ?
C10 C9 H9 120.4(12) . . ?
C8 C9 H9 119.5(12) . . ?
C9 C10 C11 121.5(2) . . ?
C9 C10 H10 123.9(11) . . ?
C11 C10 H10 114.6(11) . . ?
C12 C11 C10 121.34(17) . . ?
C12 C11 C6 119.57(16) . . ?
C10 C11 C6 119.09(17) . . ?
C13 C12 C11 122.43(16) . . ?
C13 C12 H12 116.7(9) . . ?
C11 C12 H12 120.9(9) . . ?
C12 C13 C14 121.90(16) . . ?
C12 C13 C18 119.17(15) . . ?
C14 C13 C18 118.92(17) . . ?
C15 C14 C13 121.83(19) . . ?
C15 C14 H14 124.0(11) . . ?
C13 C14 H14 114.2(11) . . ?
C14 C15 C16 119.52(19) . . ?
C14 C15 H15 119.3(10) . . ?
C16 C15 H15 121.1(10) . . ?
C17 C16 C15 121.3(2) . . ?
C17 C16 H16 120.9(12) . . ?
C15 C16 H16 117.7(12) . . ?
C16 C17 C18 121.55(19) . . ?
C16 C17 H17 121.2(10) . . ?
C18 C17 H17 117.3(10) . . ?
C5 C18 C17 123.48(15) . . ?
C5 C18 C13 119.64(14) . . ?
C17 C18 C13 116.81(15) . . ?
C20 C19 H19A 109.5 . . ?
C20 C19 H19B 109.5 . . ?
H19A C19 H19B 109.5 . . ?
C20 C19 H19C 109.5 . . ?
H19A C19 H19C 109.5 . . ?
H19B C19 H19C 109.5 . . ?
N4 C20 C19 110.25(17) . . ?
N4 C20 H20A 106.0(11) . . ?
C19 C20 H20A 109.6(11) . . ?
N4 C20 H20B 107.3(10) . . ?
C19 C20 H20B 110.1(11) . . ?
H20A C20 H20B 113.4(15) . . ?
N4 C21 N5 115.08(15) . . ?
N4 C21 S2 124.33(13) . . ?
N5 C21 S2 120.55(14) . . ?
N6 C22 C23 120.96(16) . . ?
N6 C22 H22 122.1(9) . . ?
C23 C22 H22 117.0(9) . . ?
C36 C23 C24 120.05(14) . . ?
C36 C23 C22 118.28(14) . . ?
C24 C23 C22 121.66(14) . . ?
C23 C24 C25 124.31(14) . . ?
C23 C24 C29 119.05(14) . . ?
C25 C24 C29 116.62(15) . . ?
C26 C25 C24 121.89(18) . . ?
C26 C25 H25 118.2(9) . . ?
C24 C25 H25 119.9(9) . . ?
C25 C26 C27 120.71(19) . . ?
C25 C26 H26 118.7(9) . . ?
C27 C26 H26 120.6(9) . . ?
C28 C27 C26 119.72(19) . . ?
C28 C27 H27 121.9(10) . . ?
C26 C27 H27 118.4(10) . . ?
C27 C28 C29 121.50(19) . . ?
C27 C28 H28 119.8(10) . . ?
C29 C28 H28 118.7(10) . . ?
C30 C29 C28 120.81(16) . . ?
C30 C29 C24 119.64(15) . . ?
C28 C29 C24 119.55(16) . . ?
C31 C30 C29 122.12(16) . . ?
C31 C30 H30 119.2(9) . . ?
C29 C30 H30 118.6(9) . . ?
C30 C31 C32 121.38(16) . . ?
C30 C31 C36 119.44(14) . . ?
C32 C31 C36 119.18(16) . . ?
C33 C32 C31 121.60(19) . . ?
C33 C32 H32 124.3(10) . . ?
C31 C32 H32 114.1(10) . . ?
C32 C33 C34 119.70(19) . . ?
C32 C33 H33 120.5(11) . . ?
C34 C33 H33 119.8(11) . . ?
C35 C34 C33 120.8(2) . . ?
C35 C34 H34 119.3(10) . . ?
C33 C34 H34 119.8(10) . . ?
C34 C35 C36 121.95(18) . . ?
C34 C35 H35 118.9(9) . . ?
C36 C35 H35 119.2(9) . . ?
C23 C36 C35 123.51(14) . . ?
C23 C36 C31 119.64(14) . . ?
C35 C36 C31 116.76(15) . . ?
C3 N1 C2 125.47(16) . . ?
C3 N1 H1D 115.3(11) . . ?
C2 N1 H1D 119.0(11) . . ?
C3 N2 N3 120.48(15) . . ?
C3 N2 H2D 120.5(12) . . ?
N3 N2 H2D 118.8(12) . . ?
C4 N3 N2 116.26(14) . . ?
C21 N4 C20 125.93(17) . . ?
C21 N4 H4D 114.4(11) . . ?
C20 N4 H4D 119.6(11) . . ?
C21 N5 N6 118.88(15) . . ?
C21 N5 H5D 121.3(12) . . ?
N6 N5 H5D 119.3(12) . . ?
C22 N6 N5 117.71(14) . . ?

loop_
_geom_bond_atom_site_label_1
_geom_bond_atom_site_label_2
_geom_bond_distance
_geom_bond_site_symmetry_2
_geom_bond_publ_flag
C1 C2 1.499(3) . ?
C1 H1A 1.01(2) . ?
C1 H1B 1.06(2) . ?
C1 H1C 0.984(19) . ?
C2 N1 1.459(2) . ?
C2 H2A 0.981(17) . ?
C2 H2B 0.969(17) . ?
C3 N1 1.323(2) . ?
C3 N2 1.348(2) . ?
C3 S1 1.6773(17) . ?
C4 N3 1.2785(19) . ?
C4 C5 1.462(2) . ?
C4 H4 0.975(15) . ?
C5 C18 1.416(2) . ?
C5 C6 1.417(2) . ?
C6 C7 1.422(2) . ?
C6 C11 1.438(2) . ?
C7 C8 1.360(3) . ?
C7 H7 0.952(15) . ?
C8 C9 1.407(3) . ?
C8 H8 0.980(17) . ?
C9 C10 1.338(3) . ?
C9 H9 0.937(19) . ?
C10 C11 1.422(2) . ?
C10 H10 0.940(18) . ?
C11 C12 1.389(2) . ?
C12 C13 1.381(2) . ?
C12 H12 0.966(16) . ?
C13 C14 1.429(2) . ?
C13 C18 1.431(2) . ?
C14 C15 1.339(3) . ?
C14 H14 0.903(16) . ?
C15 C16 1.403(3) . ?
C15 H15 0.947(16) . ?
C16 C17 1.352(2) . ?
C16 H16 0.951(18) . ?
C17 C18 1.428(2) . ?
C17 H17 0.999(17) . ?
C19 C20 1.500(3) . ?
C19 H19A 0.9600 . ?
C19 H19B 0.9600 . ?
C19 H19C 0.9600 . ?
C20 N4 1.452(2) . ?
C20 H20A 0.930(18) . ?
C20 H20B 0.984(18) . ?
C21 N4 1.324(2) . ?
C21 N5 1.3524(19) . ?
C21 S2 1.6756(17) . ?
C22 N6 1.2798(19) . ?
C22 C23 1.462(2) . ?
C22 H22 0.932(15) . ?
C23 C36 1.415(2) . ?
C23 C24 1.420(2) . ?
C24 C25 1.422(2) . ?
C24 C29 1.434(2) . ?
C25 C26 1.354(2) . ?
C25 H25 0.907(15) . ?
C26 C27 1.415(3) . ?
C26 H26 0.995(15) . ?
C27 C28 1.340(3) . ?
C27 H27 0.944(17) . ?
C28 C29 1.419(2) . ?
C28 H28 0.945(17) . ?
C29 C30 1.390(2) . ?
C30 C31 1.382(2) . ?
C30 H30 0.955(15) . ?
C31 C32 1.427(2) . ?
C31 C36 1.432(2) . ?
C32 C33 1.343(3) . ?
C32 H32 0.933(16) . ?
C33 C34 1.408(3) . ?
C33 H33 0.935(16) . ?
C34 C35 1.357(2) . ?
C34 H34 0.971(15) . ?
C35 C36 1.423(2) . ?
C35 H35 0.959(15) . ?
N1 H1D 0.865(17) . ?
N2 N3 1.3700(17) . ?
N2 H2D 0.794(14) . ?
N4 H4D 0.829(15) . ?
N5 N6 1.3684(17) . ?
N5 H5D 0.822(15) . ?

loop_
_geom_hbond_atom_site_label_D
_geom_hbond_atom_site_label_H
_geom_hbond_atom_site_label_A
_geom_hbond_distance_DH
_geom_hbond_distance_HA
_geom_hbond_distance_DA
_geom_hbond_angle_DHA
_geom_hbond_site_symmetry_A
N2 H2D S2 0.794(14) 2.655(15) 3.4109(19) 159.8(14) .
N5 H5D S1 0.822(15) 2.697(16) 3.4745(18) 158.6(14) .
